data_4327123
loop_
_publ_author_name
'Gernot Nuss'
'Gerald Saischek'
'Bastian N. Harum'
'Manuel Volpe'
'Ferdinand Belaj'
'Nadia C. M\"osch-Zanetti'

_publ_contact_author_address
; Institute of Chemistry,
  Karl-Franzens University Graz,
  Schubertstr. 1,
  A-8010 Graz,
  Austria
;
_publ_contact_author_email ferdinand.belaj@uni-graz.at
_publ_contact_author_fax 43(316)3809835
_publ_contact_author_name 'Ferdinand Belaj'
_publ_contact_author_phone 43(316)3805288
_publ_section_title
;
 Pyridazine Based Scorpionate Ligand in a Copper Boratrane Compound
;
_journal_name_full 'Inorganic Chemistry'
_journal_page_first 12632
_journal_page_last 12640
_journal_paper_doi 10.1021/ic201666w
_journal_volume 50
_journal_year 2011
_chemical_compound_source 'synthetical product'
_chemical_formula_moiety 'C34 H57 Cl Cu N4 P S2'
_chemical_formula_sum 'C34 H57 Cl Cu N4 P S2'
_chemical_formula_weight 715.92
_chemical_name_systematic
; bis(6-tert-butyl-3(2H)-pyridazinethionato-S)-chloro-(tricyclohexylphos-
phine)-copper(I)
;
_space_group_IT_number 2
_symmetry_cell_setting triclinic
_symmetry_space_group_name_Hall '-P 1'
_symmetry_space_group_name_H-M 'P -1'
_atom_sites_solution_hydrogens geom
_atom_sites_solution_primary direct
_atom_sites_solution_secondary difmap
_audit_creation_method 'manual edited SHELXL-97 .cif file'
_cell_angle_alpha 82.217(2)
_cell_angle_beta 81.372(2)
_cell_angle_gamma 85.079(2)
_cell_formula_units_Z 2
_cell_length_a 9.7963(4)
_cell_length_b 9.9745(4)
_cell_length_c 19.2362(8)
_cell_measurement_reflns_used 5321
_cell_measurement_temperature 100(2)
_cell_measurement_theta_max 28.61
_cell_measurement_theta_min 2.23
_cell_volume 1837.12(13)
_computing_cell_refinement 'Bruker SAINT'
_computing_data_collection 'Bruker APEX2'
_computing_data_reduction 'Bruker SAINT'
_computing_molecular_graphics 'modified ORTEP (Johnson, 1965)'
_computing_publication_material 'SHELXL-97 (Sheldrick, 2008)'
_computing_structure_refinement 'SHELXL-97 (Sheldrick, 2008)'
_computing_structure_solution 'SHELXS-97 (Sheldrick, 2008)'
_diffrn_ambient_temperature 100(2)
_diffrn_measured_fraction_theta_full 0.997
_diffrn_measured_fraction_theta_max 0.997
_diffrn_measurement_device_type 'Bruker APEX-II CCD'
_diffrn_measurement_method '\f and \w scans'
_diffrn_radiation_monochromator graphite
_diffrn_radiation_source 'fine-focus sealed tube'
_diffrn_radiation_type MoK\a
_diffrn_radiation_wavelength 0.71073
_diffrn_reflns_av_R_equivalents 0.0381
_diffrn_reflns_av_sigmaI/netI 0.0604
_diffrn_reflns_limit_h_max 12
_diffrn_reflns_limit_h_min -12
_diffrn_reflns_limit_k_max 13
_diffrn_reflns_limit_k_min -13
_diffrn_reflns_limit_l_max 25
_diffrn_reflns_limit_l_min -25
_diffrn_reflns_number 19141
_diffrn_reflns_theta_full 28.00
_diffrn_reflns_theta_max 28.00
_diffrn_reflns_theta_min 2.07
_diffrn_standards_number 0
_exptl_absorpt_coefficient_mu 0.853
_exptl_absorpt_correction_T_max 1.0000
_exptl_absorpt_correction_T_min 0.8004
_exptl_absorpt_correction_type multi-scan
_exptl_absorpt_process_details 'Bruker SADABS'
_exptl_crystal_colour red
_exptl_crystal_density_diffrn 1.294
_exptl_crystal_description plate
_exptl_crystal_F_000 764
_exptl_crystal_size_max 0.20
_exptl_crystal_size_mid 0.18
_exptl_crystal_size_min 0.05
_refine_diff_density_max 0.553
_refine_diff_density_min -0.512
_refine_diff_density_rms 0.074
_refine_ls_extinction_method none
_refine_ls_goodness_of_fit_ref 1.006
_refine_ls_hydrogen_treatment refU
_refine_ls_matrix_type full
_refine_ls_number_parameters 420
_refine_ls_number_reflns 8828
_refine_ls_number_restraints 0
_refine_ls_restrained_S_all 1.006
_refine_ls_R_factor_all 0.0614
_refine_ls_R_factor_gt 0.0372
_refine_ls_shift/su_max 0.001
_refine_ls_shift/su_mean 0.000
_refine_ls_structure_factor_coef Fsqd
_refine_ls_weighting_details 'calc w=1/[\s^2^(Fo^2^)+(0.0368P)^2^+0.3643P] where P=(Fo^2^+2Fc^2^)/3'
_refine_ls_weighting_scheme calc
_refine_ls_wR_factor_gt 0.0784
_refine_ls_wR_factor_ref 0.0874
_reflns_number_gt 6612
_reflns_number_total 8828
_reflns_threshold_expression >2sigma(I)
_cod_data_source_file ic201666w_si_001_3.cif
_cod_data_source_block GN220_2
_cod_database_code 4327123

loop_
_symmetry_equiv_pos_as_xyz
'x, y, z'
'-x, -y, -z'

loop_
_atom_site_label
_atom_site_type_symbol
_atom_site_fract_x
_atom_site_fract_y
_atom_site_fract_z
_atom_site_U_iso_or_equiv
_atom_site_adp_type
_atom_site_occupancy
_atom_site_symmetry_multiplicity
_atom_site_calc_flag
_atom_site_refinement_flags
Cu1 Cu 0.62591(3) 0.82844(2) 0.719466(13) 0.01312(7) Uani 1 1 d .
Cl1 Cl 0.58948(5) 0.59986(5) 0.70551(3) 0.01513(11) Uani 1 1 d .
S1 S 0.48159(6) 0.97859(5) 0.65479(3) 0.01667(12) Uani 1 1 d .
N11 N 0.38489(19) 0.70019(17) 0.54499(9) 0.0166(4) Uani 1 1 d .
N12 N 0.44219(18) 0.77332(17) 0.58661(9) 0.0148(4) Uani 1 1 d .
H12 H 0.5041 0.7291 0.6114 0.029(7) Uiso 1 1 calc R
C13 C 0.4151(2) 0.9055(2) 0.59414(11) 0.0138(4) Uani 1 1 d .
C14 C 0.3256(2) 0.9771(2) 0.54734(12) 0.0191(5) Uani 1 1 d .
H14 H 0.3058 1.0721 0.5469 0.019(4) Uiso 1 1 calc R
C15 C 0.2693(2) 0.9088(2) 0.50365(12) 0.0200(5) Uani 1 1 d .
H15 H 0.2105 0.9560 0.4721 0.019(4) Uiso 1 1 calc R
C16 C 0.2982(2) 0.7655(2) 0.50499(11) 0.0167(4) Uani 1 1 d .
C10 C 0.2269(2) 0.6833(2) 0.46156(11) 0.0195(5) Uani 1 1 d .
C17 C 0.2738(3) 0.5324(2) 0.47339(14) 0.0338(7) Uani 1 1 d .
H171 H 0.3743 0.5209 0.4603 0.041(5) Uiso 1 1 calc R
H172 H 0.2279 0.4824 0.4440 0.041(5) Uiso 1 1 calc R
H173 H 0.2490 0.4975 0.5234 0.041(5) Uiso 1 1 calc R
C18 C 0.2605(3) 0.7349(2) 0.38270(11) 0.0216(5) Uani 1 1 d .
H181 H 0.2307 0.8314 0.3746 0.033(4) Uiso 1 1 calc R
H182 H 0.2118 0.6838 0.3551 0.033(4) Uiso 1 1 calc R
H183 H 0.3605 0.7227 0.3679 0.033(4) Uiso 1 1 calc R
C19 C 0.0705(3) 0.7014(3) 0.48412(14) 0.0393(7) Uani 1 1 d .
H191 H 0.0486 0.6703 0.5348 0.047(5) Uiso 1 1 calc R
H192 H 0.0230 0.6480 0.4571 0.047(5) Uiso 1 1 calc R
H193 H 0.0397 0.7974 0.4749 0.047(5) Uiso 1 1 calc R
S2 S 0.85358(6) 0.87480(5) 0.66564(3) 0.01771(12) Uani 1 1 d .
N21 N 0.98633(18) 0.48731(17) 0.68949(9) 0.0154(4) Uani 1 1 d .
N22 N 0.91293(18) 0.60849(17) 0.68137(9) 0.0149(4) Uani 1 1 d .
H22 H 0.8243 0.6057 0.6787 0.023(7) Uiso 1 1 calc R
C23 C 0.9601(2) 0.7330(2) 0.67686(11) 0.0135(4) Uani 1 1 d .
C24 C 1.1031(2) 0.7333(2) 0.68275(11) 0.0155(4) Uani 1 1 d .
H24 H 1.1446 0.8169 0.6799 0.025(5) Uiso 1 1 calc R
C25 C 1.1801(2) 0.6145(2) 0.69239(11) 0.0160(4) Uani 1 1 d .
H25 H 1.2751 0.6144 0.6975 0.025(5) Uiso 1 1 calc R
C26 C 1.1174(2) 0.4894(2) 0.69484(11) 0.0135(4) Uani 1 1 d .
C20 C 1.1982(2) 0.3530(2) 0.71017(12) 0.0170(5) Uani 1 1 d .
C27 C 1.1250(2) 0.2368(2) 0.69046(14) 0.0231(5) Uani 1 1 d .
H271 H 1.0319 0.2339 0.7174 0.029(4) Uiso 1 1 calc R
H272 H 1.1779 0.1506 0.7018 0.029(4) Uiso 1 1 calc R
H273 H 1.1185 0.2514 0.6396 0.029(4) Uiso 1 1 calc R
C28 C 1.2055(3) 0.3324(2) 0.79015(13) 0.0290(6) Uani 1 1 d .
H281 H 1.2556 0.4049 0.8023 0.034(4) Uiso 1 1 calc R
H282 H 1.2539 0.2445 0.8029 0.034(4) Uiso 1 1 calc R
H283 H 1.1115 0.3347 0.8162 0.034(4) Uiso 1 1 calc R
C29 C 1.3449(2) 0.3538(2) 0.66946(14) 0.0259(6) Uani 1 1 d .
H291 H 1.3403 0.3761 0.6186 0.029(4) Uiso 1 1 calc R
H292 H 1.3928 0.2641 0.6783 0.029(4) Uiso 1 1 calc R
H293 H 1.3956 0.4218 0.6854 0.029(4) Uiso 1 1 calc R
P1 P 0.57504(5) 0.85839(5) 0.83537(3) 0.01012(11) Uani 1 1 d .
C31 C 0.6318(2) 0.72141(19) 0.90351(10) 0.0115(4) Uani 1 1 d .
H31 H 0.5593 0.6540 0.9123 0.012(3) Uiso 1 1 calc R
C32 C 0.6430(2) 0.7645(2) 0.97602(11) 0.0145(4) Uani 1 1 d .
H321 H 0.7143 0.8313 0.9702 0.014(4) Uiso 1 1 calc R
H322 H 0.5535 0.8089 0.9950 0.014(4) Uiso 1 1 calc R
C33 C 0.6812(2) 0.6431(2) 1.02884(11) 0.0176(5) Uani 1 1 d .
H331 H 0.6904 0.6748 1.0744 0.014(4) Uiso 1 1 calc R
H332 H 0.6063 0.5796 1.0377 0.014(4) Uiso 1 1 calc R
C34 C 0.8162(2) 0.5693(2) 1.00080(11) 0.0173(5) Uani 1 1 d .
H341 H 0.8361 0.4886 1.0347 0.021(4) Uiso 1 1 calc R
H342 H 0.8928 0.6299 0.9964 0.021(4) Uiso 1 1 calc R
C35 C 0.8084(2) 0.5253(2) 0.92872(12) 0.0183(5) Uani 1 1 d .
H351 H 0.7397 0.4560 0.9344 0.020(4) Uiso 1 1 calc R
H352 H 0.8995 0.4833 0.9102 0.020(4) Uiso 1 1 calc R
C36 C 0.7674(2) 0.6448(2) 0.87483(11) 0.0149(4) Uani 1 1 d .
H361 H 0.7558 0.6104 0.8303 0.016(4) Uiso 1 1 calc R
H362 H 0.8424 0.7081 0.8639 0.016(4) Uiso 1 1 calc R
C41 C 0.3839(2) 0.8795(2) 0.85897(11) 0.0120(4) Uani 1 1 d .
H41 H 0.3520 0.9520 0.8226 0.012(3) Uiso 1 1 calc R
C42 C 0.3281(2) 0.9282(2) 0.93068(11) 0.0153(4) Uani 1 1 d .
H421 H 0.3518 0.8580 0.9693 0.017(4) Uiso 1 1 calc R
H422 H 0.3723 1.0117 0.9350 0.017(4) Uiso 1 1 calc R
C43 C 0.1714(2) 0.9570(2) 0.93826(12) 0.0174(5) Uani 1 1 d .
H431 H 0.1375 0.9873 0.9851 0.023(5) Uiso 1 1 calc R
H432 H 0.1477 1.0307 0.9012 0.023(5) Uiso 1 1 calc R
C44 C 0.1015(2) 0.8297(2) 0.93113(12) 0.0168(4) Uani 1 1 d .
H441 H 0.0002 0.8504 0.9346 0.023(5) Uiso 1 1 calc R
H442 H 0.1195 0.7585 0.9704 0.023(5) Uiso 1 1 calc R
C45 C 0.1555(2) 0.7775(2) 0.86033(12) 0.0196(5) Uani 1 1 d .
H451 H 0.1282 0.8447 0.8212 0.024(5) Uiso 1 1 calc R
H452 H 0.1128 0.6920 0.8582 0.024(5) Uiso 1 1 calc R
C46 C 0.3134(2) 0.7521(2) 0.85033(12) 0.0182(5) Uani 1 1 d .
H461 H 0.3455 0.7255 0.8025 0.022(5) Uiso 1 1 calc R
H462 H 0.3401 0.6764 0.8856 0.022(5) Uiso 1 1 calc R
C51 C 0.6339(2) 1.01710(19) 0.85737(11) 0.0112(4) Uani 1 1 d .
H51 H 0.6056 1.0216 0.9092 0.012(3) Uiso 1 1 calc R
C52 C 0.7923(2) 1.0196(2) 0.84132(12) 0.0159(4) Uani 1 1 d .
H521 H 0.8352 0.9428 0.8706 0.020(4) Uiso 1 1 calc R
H522 H 0.8225 1.0081 0.7909 0.020(4) Uiso 1 1 calc R
C53 C 0.8416(2) 1.1528(2) 0.85658(12) 0.0180(5) Uani 1 1 d .
H531 H 0.8184 1.1609 0.9078 0.020(4) Uiso 1 1 calc R
H532 H 0.9434 1.1527 0.8440 0.020(4) Uiso 1 1 calc R
C54 C 0.7731(2) 1.2736(2) 0.81386(11) 0.0169(5) Uani 1 1 d .
H541 H 0.8040 1.3590 0.8253 0.020(4) Uiso 1 1 calc R
H542 H 0.8015 1.2688 0.7626 0.020(4) Uiso 1 1 calc R
C55 C 0.6167(2) 1.2735(2) 0.83080(13) 0.0197(5) Uani 1 1 d .
H551 H 0.5739 1.3506 0.8016 0.023(5) Uiso 1 1 calc R
H552 H 0.5880 1.2855 0.8813 0.023(5) Uiso 1 1 calc R
C56 C 0.5653(2) 1.1412(2) 0.81627(12) 0.0167(5) Uani 1 1 d .
H561 H 0.5856 1.1339 0.7649 0.018(4) Uiso 1 1 calc R
H562 H 0.4637 1.1423 0.8300 0.018(4) Uiso 1 1 calc R

loop_
_atom_site_aniso_label
_atom_site_aniso_U_11
_atom_site_aniso_U_22
_atom_site_aniso_U_33
_atom_site_aniso_U_23
_atom_site_aniso_U_13
_atom_site_aniso_U_12
Cu1 0.01443(13) 0.01336(13) 0.01181(13) -0.00265(9) -0.00288(10) 0.00125(10)
Cl1 0.0162(3) 0.0113(2) 0.0186(3) -0.00102(19) -0.0058(2) 0.00014(18)
S1 0.0211(3) 0.0132(2) 0.0180(3) -0.0048(2) -0.0100(2) 0.0030(2)
N11 0.0206(10) 0.0177(9) 0.0135(9) -0.0033(7) -0.0059(8) -0.0036(7)
N12 0.0150(9) 0.0161(9) 0.0150(9) -0.0026(7) -0.0077(7) 0.0007(7)
C13 0.0138(10) 0.0152(10) 0.0122(10) -0.0017(8) -0.0021(8) -0.0003(8)
C14 0.0228(12) 0.0170(11) 0.0178(12) -0.0021(9) -0.0070(9) 0.0043(9)
C15 0.0209(12) 0.0245(12) 0.0148(11) -0.0006(9) -0.0072(9) 0.0016(9)
C16 0.0165(11) 0.0243(11) 0.0097(10) -0.0014(8) -0.0015(8) -0.0041(9)
C10 0.0214(12) 0.0268(12) 0.0120(11) -0.0016(9) -0.0049(9) -0.0075(9)
C17 0.0556(19) 0.0236(13) 0.0283(14) -0.0011(11) -0.0211(13) -0.0138(12)
C18 0.0294(13) 0.0243(12) 0.0127(11) -0.0033(9) -0.0054(10) -0.0052(10)
C19 0.0255(15) 0.071(2) 0.0273(15) -0.0196(14) 0.0001(12) -0.0196(14)
S2 0.0168(3) 0.0128(2) 0.0208(3) 0.0004(2) 0.0022(2) 0.0023(2)
N21 0.0145(9) 0.0135(9) 0.0178(10) -0.0008(7) -0.0037(7) 0.0020(7)
N22 0.0115(9) 0.0148(9) 0.0186(10) -0.0014(7) -0.0044(7) 0.0014(7)
C23 0.0166(11) 0.0154(10) 0.0077(10) -0.0018(8) -0.0001(8) 0.0014(8)
C24 0.0169(11) 0.0162(10) 0.0136(11) -0.0035(8) 0.0001(8) -0.0037(8)
C25 0.0128(10) 0.0210(11) 0.0148(11) -0.0034(8) -0.0031(8) -0.0007(8)
C26 0.0134(10) 0.0153(10) 0.0112(10) -0.0006(8) -0.0019(8) 0.0012(8)
C20 0.0127(11) 0.0140(10) 0.0238(12) 0.0020(9) -0.0055(9) 0.0004(8)
C27 0.0173(11) 0.0138(11) 0.0386(15) -0.0043(10) -0.0074(10) 0.0037(9)
C28 0.0329(15) 0.0271(13) 0.0271(14) 0.0051(10) -0.0138(11) 0.0011(11)
C29 0.0141(11) 0.0192(12) 0.0409(15) 0.0013(10) -0.0002(10) 0.0034(9)
P1 0.0094(2) 0.0108(2) 0.0106(3) -0.00164(19) -0.0027(2) 0.00011(19)
C31 0.0137(10) 0.0096(9) 0.0120(10) -0.0009(7) -0.0044(8) -0.0008(7)
C32 0.0149(11) 0.0159(10) 0.0127(10) -0.0017(8) -0.0048(8) 0.0029(8)
C33 0.0203(11) 0.0178(11) 0.0145(11) 0.0011(8) -0.0054(9) 0.0007(9)
C34 0.0168(11) 0.0159(10) 0.0190(11) 0.0022(8) -0.0068(9) 0.0008(8)
C35 0.0199(11) 0.0137(10) 0.0213(12) -0.0021(8) -0.0059(9) 0.0049(8)
C36 0.0164(11) 0.0141(10) 0.0143(11) -0.0023(8) -0.0040(9) 0.0031(8)
C41 0.0099(10) 0.0137(10) 0.0127(10) -0.0027(8) -0.0028(8) 0.0011(7)
C42 0.0130(10) 0.0175(10) 0.0168(11) -0.0058(8) -0.0025(8) -0.0026(8)
C43 0.0144(11) 0.0194(11) 0.0176(11) -0.0034(9) 0.0004(9) 0.0003(8)
C44 0.0107(10) 0.0208(11) 0.0189(11) -0.0010(9) -0.0032(9) -0.0010(8)
C45 0.0128(11) 0.0262(12) 0.0225(12) -0.0077(9) -0.0040(9) -0.0058(9)
C46 0.0150(11) 0.0206(11) 0.0213(12) -0.0088(9) -0.0034(9) -0.0028(9)
C51 0.0124(10) 0.0111(9) 0.0106(10) -0.0018(7) -0.0020(8) -0.0011(7)
C52 0.0123(10) 0.0162(10) 0.0193(11) 0.0004(8) -0.0054(9) -0.0001(8)
C53 0.0194(11) 0.0198(11) 0.0160(11) 0.0010(9) -0.0064(9) -0.0069(9)
C54 0.0232(12) 0.0138(10) 0.0139(11) 0.0005(8) -0.0019(9) -0.0063(9)
C55 0.0215(12) 0.0123(10) 0.0241(13) 0.0021(9) -0.0042(10) -0.0001(9)
C56 0.0147(11) 0.0144(10) 0.0204(12) 0.0025(8) -0.0048(9) -0.0017(8)

loop_
_atom_type_symbol
_atom_type_description
_atom_type_scat_dispersion_real
_atom_type_scat_dispersion_imag
_atom_type_scat_source
C C 0.0033 0.0016 'International Tables Vol C Tables 4.2.6.8 and 6.1.1.4'
H H 0.0000 0.0000 'International Tables Vol C Tables 4.2.6.8 and 6.1.1.4'
Cl Cl 0.1484 0.1585 'International Tables Vol C Tables 4.2.6.8 and 6.1.1.4'
Cu Cu 0.3201 1.2651 'International Tables Vol C Tables 4.2.6.8 and 6.1.1.4'
N N 0.0061 0.0033 'International Tables Vol C Tables 4.2.6.8 and 6.1.1.4'
P P 0.1023 0.0942 'International Tables Vol C Tables 4.2.6.8 and 6.1.1.4'
S S 0.1246 0.1234 'International Tables Vol C Tables 4.2.6.8 and 6.1.1.4'

loop_
_geom_angle_atom_site_label_1
_geom_angle_atom_site_label_2
_geom_angle_atom_site_label_3
_geom_angle
_geom_angle_publ_flag
P1 Cu1 S1 108.76(2) yes
P1 Cu1 S2 115.65(2) yes
S1 Cu1 S2 104.95(2) yes
P1 Cu1 Cl1 109.53(2) yes
S1 Cu1 Cl1 109.79(2) yes
S2 Cu1 Cl1 108.01(2) yes
C13 S1 Cu1 113.00(7) yes
C16 N11 N12 117.20(18) ?
C13 N12 N11 127.44(18) ?
C13 N12 H12 116.3 ?
N11 N12 H12 116.3 ?
N12 C13 C14 114.54(19) ?
N12 C13 S1 121.96(16) ?
C14 C13 S1 123.50(16) ?
C15 C14 C13 119.6(2) ?
C15 C14 H14 120.2 ?
C13 C14 H14 120.2 ?
C14 C15 C16 120.0(2) ?
C14 C15 H15 120.0 ?
C16 C15 H15 120.0 ?
N11 C16 C15 120.8(2) ?
N11 C16 C10 117.64(19) ?
C15 C16 C10 121.54(19) ?
C16 C10 C18 109.82(18) ?
C16 C10 C19 108.38(19) ?
C18 C10 C19 109.2(2) ?
C16 C10 C17 111.25(19) ?
C18 C10 C17 108.90(19) ?
C19 C10 C17 109.3(2) ?
C10 C17 H171 109.5 ?
C10 C17 H172 109.5 ?
H171 C17 H172 109.5 ?
C10 C17 H173 109.5 ?
H171 C17 H173 109.5 ?
H172 C17 H173 109.5 ?
C10 C18 H181 109.5 ?
C10 C18 H182 109.5 ?
H181 C18 H182 109.5 ?
C10 C18 H183 109.5 ?
H181 C18 H183 109.5 ?
H182 C18 H183 109.5 ?
C10 C19 H191 109.5 ?
C10 C19 H192 109.5 ?
H191 C19 H192 109.5 ?
C10 C19 H193 109.5 ?
H191 C19 H193 109.5 ?
H192 C19 H193 109.5 ?
C23 S2 Cu1 109.54(8) yes
C26 N21 N22 117.13(17) ?
C23 N22 N21 127.47(18) ?
C23 N22 H22 116.3 ?
N21 N22 H22 116.3 ?
N22 C23 C24 114.58(18) ?
N22 C23 S2 121.22(16) ?
C24 C23 S2 124.19(16) ?
C25 C24 C23 120.1(2) ?
C25 C24 H24 120.0 ?
C23 C24 H24 120.0 ?
C24 C25 C26 119.5(2) ?
C24 C25 H25 120.3 ?
C26 C25 H25 120.3 ?
N21 C26 C25 121.22(18) ?
N21 C26 C20 117.44(18) ?
C25 C26 C20 121.13(19) ?
C29 C20 C26 111.13(17) ?
C29 C20 C27 108.96(19) ?
C26 C20 C27 111.26(18) ?
C29 C20 C28 109.46(19) ?
C26 C20 C28 106.35(18) ?
C27 C20 C28 109.65(19) ?
C20 C27 H271 109.5 ?
C20 C27 H272 109.5 ?
H271 C27 H272 109.5 ?
C20 C27 H273 109.5 ?
H271 C27 H273 109.5 ?
H272 C27 H273 109.5 ?
C20 C28 H281 109.5 ?
C20 C28 H282 109.5 ?
H281 C28 H282 109.5 ?
C20 C28 H283 109.5 ?
H281 C28 H283 109.5 ?
H282 C28 H283 109.5 ?
C20 C29 H291 109.5 ?
C20 C29 H292 109.5 ?
H291 C29 H292 109.5 ?
C20 C29 H293 109.5 ?
H291 C29 H293 109.5 ?
H292 C29 H293 109.5 ?
C51 P1 C41 102.88(9) ?
C51 P1 C31 105.55(9) ?
C41 P1 C31 104.67(9) ?
C51 P1 Cu1 114.41(7) ?
C41 P1 Cu1 109.02(7) ?
C31 P1 Cu1 118.77(7) ?
C32 C31 C36 110.23(16) ?
C32 C31 P1 116.16(13) ?
C36 C31 P1 111.35(14) ?
C32 C31 H31 106.1 ?
C36 C31 H31 106.1 ?
P1 C31 H31 106.1 ?
C33 C32 C31 111.61(17) ?
C33 C32 H321 109.3 ?
C31 C32 H321 109.3 ?
C33 C32 H322 109.3 ?
C31 C32 H322 109.3 ?
H321 C32 H322 108.0 ?
C34 C33 C32 111.04(18) ?
C34 C33 H331 109.4 ?
C32 C33 H331 109.4 ?
C34 C33 H332 109.4 ?
C32 C33 H332 109.4 ?
H331 C33 H332 108.0 ?
C33 C34 C35 110.87(18) ?
C33 C34 H341 109.5 ?
C35 C34 H341 109.5 ?
C33 C34 H342 109.5 ?
C35 C34 H342 109.5 ?
H341 C34 H342 108.1 ?
C34 C35 C36 112.19(17) ?
C34 C35 H351 109.2 ?
C36 C35 H351 109.2 ?
C34 C35 H352 109.2 ?
C36 C35 H352 109.2 ?
H351 C35 H352 107.9 ?
C35 C36 C31 111.42(17) ?
C35 C36 H361 109.3 ?
C31 C36 H361 109.3 ?
C35 C36 H362 109.3 ?
C31 C36 H362 109.3 ?
H361 C36 H362 108.0 ?
C42 C41 C46 110.28(17) ?
C42 C41 P1 117.34(14) ?
C46 C41 P1 111.73(14) ?
C42 C41 H41 105.5 ?
C46 C41 H41 105.5 ?
P1 C41 H41 105.5 ?
C43 C42 C41 110.95(17) ?
C43 C42 H421 109.4 ?
C41 C42 H421 109.4 ?
C43 C42 H422 109.4 ?
C41 C42 H422 109.4 ?
H421 C42 H422 108.0 ?
C44 C43 C42 110.20(17) ?
C44 C43 H431 109.6 ?
C42 C43 H431 109.6 ?
C44 C43 H432 109.6 ?
C42 C43 H432 109.6 ?
H431 C43 H432 108.1 ?
C43 C44 C45 110.91(18) ?
C43 C44 H441 109.5 ?
C45 C44 H441 109.5 ?
C43 C44 H442 109.5 ?
C45 C44 H442 109.5 ?
H441 C44 H442 108.0 ?
C44 C45 C46 111.56(18) ?
C44 C45 H451 109.3 ?
C46 C45 H451 109.3 ?
C44 C45 H452 109.3 ?
C46 C45 H452 109.3 ?
H451 C45 H452 108.0 ?
C45 C46 C41 111.10(17) ?
C45 C46 H461 109.4 ?
C41 C46 H461 109.4 ?
C45 C46 H462 109.4 ?
C41 C46 H462 109.4 ?
H461 C46 H462 108.0 ?
C56 C51 C52 110.09(16) ?
C56 C51 P1 110.54(14) ?
C52 C51 P1 111.03(14) ?
C56 C51 H51 108.4 ?
C52 C51 H51 108.4 ?
P1 C51 H51 108.4 ?
C53 C52 C51 111.46(17) ?
C53 C52 H521 109.3 ?
C51 C52 H521 109.3 ?
C53 C52 H522 109.3 ?
C51 C52 H522 109.3 ?
H521 C52 H522 108.0 ?
C54 C53 C52 110.51(18) ?
C54 C53 H531 109.5 ?
C52 C53 H531 109.5 ?
C54 C53 H532 109.5 ?
C52 C53 H532 109.5 ?
H531 C53 H532 108.1 ?
C55 C54 C53 110.45(17) ?
C55 C54 H541 109.6 ?
C53 C54 H541 109.6 ?
C55 C54 H542 109.6 ?
C53 C54 H542 109.6 ?
H541 C54 H542 108.1 ?
C54 C55 C56 111.14(18) ?
C54 C55 H551 109.4 ?
C56 C55 H551 109.4 ?
C54 C55 H552 109.4 ?
C56 C55 H552 109.4 ?
H551 C55 H552 108.0 ?
C55 C56 C51 111.77(18) ?
C55 C56 H561 109.3 ?
C51 C56 H561 109.3 ?
C55 C56 H562 109.3 ?
C51 C56 H562 109.3 ?
H561 C56 H562 107.9 ?

loop_
_geom_bond_atom_site_label_1
_geom_bond_atom_site_label_2
_geom_bond_distance
_geom_bond_publ_flag
Cu1 P1 2.2649(6) yes
Cu1 S1 2.3345(6) yes
Cu1 S2 2.3695(6) yes
Cu1 Cl1 2.3941(6) yes
S1 C13 1.690(2) yes
N11 C16 1.305(3) yes
N11 N12 1.361(2) yes
N12 C13 1.346(3) yes
N12 H12 0.88 ?
C13 C14 1.429(3) yes
C14 C15 1.355(3) yes
C14 H14 0.95 ?
C15 C16 1.430(3) yes
C15 H15 0.95 ?
C16 C10 1.522(3) ?
C10 C18 1.530(3) ?
C10 C19 1.531(3) ?
C10 C17 1.532(3) ?
C17 H171 0.98 ?
C17 H172 0.98 ?
C17 H173 0.98 ?
C18 H181 0.98 ?
C18 H182 0.98 ?
C18 H183 0.98 ?
C19 H191 0.98 ?
C19 H192 0.98 ?
C19 H193 0.98 ?
S2 C23 1.693(2) yes
N21 C26 1.305(3) yes
N21 N22 1.355(2) yes
N22 C23 1.349(3) yes
N22 H22 0.88 ?
C23 C24 1.423(3) yes
C24 C25 1.356(3) yes
C24 H24 0.95 ?
C25 C26 1.430(3) yes
C25 H25 0.95 ?
C26 C20 1.530(3) ?
C20 C29 1.530(3) ?
C20 C27 1.532(3) ?
C20 C28 1.536(3) ?
C27 H271 0.98 ?
C27 H272 0.98 ?
C27 H273 0.98 ?
C28 H281 0.98 ?
C28 H282 0.98 ?
C28 H283 0.98 ?
C29 H291 0.98 ?
C29 H292 0.98 ?
C29 H293 0.98 ?
P1 C51 1.852(2) ?
P1 C41 1.860(2) ?
P1 C31 1.8702(19) ?
C31 C32 1.536(3) ?
C31 C36 1.540(3) ?
C31 H31 1.00 ?
C32 C33 1.530(3) ?
C32 H321 0.99 ?
C32 H322 0.99 ?
C33 C34 1.519(3) ?
C33 H331 0.99 ?
C33 H332 0.99 ?
C34 C35 1.525(3) ?
C34 H341 0.99 ?
C34 H342 0.99 ?
C35 C36 1.538(3) ?
C35 H351 0.99 ?
C35 H352 0.99 ?
C36 H361 0.99 ?
C36 H362 0.99 ?
C41 C42 1.532(3) ?
C41 C46 1.537(3) ?
C41 H41 1.00 ?
C42 C43 1.526(3) ?
C42 H421 0.99 ?
C42 H422 0.99 ?
C43 C44 1.525(3) ?
C43 H431 0.99 ?
C43 H432 0.99 ?
C44 C45 1.528(3) ?
C44 H441 0.99 ?
C44 H442 0.99 ?
C45 C46 1.533(3) ?
C45 H451 0.99 ?
C45 H452 0.99 ?
C46 H461 0.99 ?
C46 H462 0.99 ?
C51 C56 1.536(3) ?
C51 C52 1.538(3) ?
C51 H51 1.00 ?
C52 C53 1.530(3) ?
C52 H521 0.99 ?
C52 H522 0.99 ?
C53 C54 1.528(3) ?
C53 H531 0.99 ?
C53 H532 0.99 ?
C54 C55 1.518(3) ?
C54 H541 0.99 ?
C54 H542 0.99 ?
C55 C56 1.526(3) ?
C55 H551 0.99 ?
C55 H552 0.99 ?
C56 H561 0.99 ?
C56 H562 0.99 ?

loop_
_geom_hbond_atom_site_label_D
_geom_hbond_atom_site_label_H
_geom_hbond_atom_site_label_A
_geom_hbond_distance_DH
_geom_hbond_distance_HA
_geom_hbond_distance_DA
_geom_hbond_angle_DHA
N12 H12 Cl1 0.88 2.30 3.1300(18) 158.1
N22 H22 Cl1 0.88 2.28 3.1396(19) 163.8

loop_
_geom_torsion_atom_site_label_1
_geom_torsion_atom_site_label_2
_geom_torsion_atom_site_label_3
_geom_torsion_atom_site_label_4
_geom_torsion
_geom_torsion_publ_flag
P1 Cu1 S1 C13 -135.91(8) ?
S2 Cu1 S1 C13 99.77(8) ?
Cl1 Cu1 S1 C13 -16.09(8) yes
C16 N11 N12 C13 3.4(3) ?
N11 N12 C13 C14 -6.5(3) ?
N11 N12 C13 S1 173.10(16) ?
Cu1 S1 C13 N12 1.5(2) yes
Cu1 S1 C13 C14 -178.97(16) yes
N12 C13 C14 C15 4.1(3) ?
S1 C13 C14 C15 -175.47(18) ?
C13 C14 C15 C16 0.6(3) ?
N12 N11 C16 C15 2.1(3) ?
N12 N11 C16 C10 -176.43(18) ?
C14 C15 C16 N11 -4.0(3) ?
C14 C15 C16 C10 174.5(2) ?
N11 C16 C10 C18 -121.0(2) ?
C15 C16 C10 C18 60.4(3) ?
N11 C16 C10 C19 119.8(2) ?
C15 C16 C10 C19 -58.7(3) ?
N11 C16 C10 C17 -0.4(3) ?
C15 C16 C10 C17 -178.9(2) ?
P1 Cu1 S2 C23 88.31(8) ?
S1 Cu1 S2 C23 -151.86(8) ?
Cl1 Cu1 S2 C23 -34.78(8) yes
C26 N21 N22 C23 1.2(3) ?
N21 N22 C23 C24 -1.2(3) ?
N21 N22 C23 S2 179.21(16) ?
Cu1 S2 C23 N22 30.33(19) yes
Cu1 S2 C23 C24 -149.24(16) yes
N22 C23 C24 C25 -0.3(3) ?
S2 C23 C24 C25 179.32(16) ?
C23 C24 C25 C26 1.5(3) ?
N22 N21 C26 C25 0.2(3) ?
N22 N21 C26 C20 175.06(17) ?
C24 C25 C26 N21 -1.5(3) ?
C24 C25 C26 C20 -176.20(19) ?
N21 C26 C20 C29 142.1(2) ?
C25 C26 C20 C29 -43.0(3) ?
N21 C26 C20 C27 20.5(3) ?
C25 C26 C20 C27 -164.57(19) ?
N21 C26 C20 C28 -98.8(2) ?
C25 C26 C20 C28 76.1(2) ?
S1 Cu1 P1 C51 -72.71(7) ?
S2 Cu1 P1 C51 45.01(7) ?
Cl1 Cu1 P1 C51 167.30(7) yes
S1 Cu1 P1 C41 41.83(7) ?
S2 Cu1 P1 C41 159.55(7) ?
Cl1 Cu1 P1 C41 -78.16(7) ?
S1 Cu1 P1 C31 161.49(8) ?
S2 Cu1 P1 C31 -80.79(8) ?
Cl1 Cu1 P1 C31 41.51(8) ?
C51 P1 C31 C32 28.68(18) ?
C41 P1 C31 C32 -79.51(17) ?
Cu1 P1 C31 C32 158.62(13) ?
C51 P1 C31 C36 -98.59(15) ?
C41 P1 C31 C36 153.22(14) ?
Cu1 P1 C31 C36 31.35(17) ?
C36 C31 C32 C33 -55.8(2) ?
P1 C31 C32 C33 176.38(15) ?
C31 C32 C33 C34 57.4(2) ?
C32 C33 C34 C35 -56.2(2) ?
C33 C34 C35 C36 55.0(2) ?
C34 C35 C36 C31 -54.2(2) ?
C32 C31 C36 C35 53.9(2) ?
P1 C31 C36 C35 -175.69(15) ?
C51 P1 C41 C42 -46.65(17) ?
C31 P1 C41 C42 63.48(17) ?
Cu1 P1 C41 C42 -168.47(13) ?
C51 P1 C41 C46 -175.41(14) ?
C31 P1 C41 C46 -65.28(16) ?
Cu1 P1 C41 C46 62.77(15) ?
C46 C41 C42 C43 -57.5(2) ?
P1 C41 C42 C43 173.04(14) ?
C41 C42 C43 C44 58.6(2) ?
C42 C43 C44 C45 -57.3(2) ?
C43 C44 C45 C46 55.6(2) ?
C44 C45 C46 C41 -54.6(2) ?
C42 C41 C46 C45 55.1(2) ?
P1 C41 C46 C45 -172.45(15) ?
C41 P1 C51 C56 -57.50(16) ?
C31 P1 C51 C56 -166.97(14) ?
Cu1 P1 C51 C56 60.59(15) ?
C41 P1 C51 C52 -179.97(14) ?
C31 P1 C51 C52 70.55(15) ?
Cu1 P1 C51 C52 -61.89(15) ?
C56 C51 C52 C53 55.0(2) ?
P1 C51 C52 C53 177.77(14) ?
C51 C52 C53 C54 -57.1(2) ?
C52 C53 C54 C55 57.7(2) ?
C53 C54 C55 C56 -57.3(2) ?
C54 C55 C56 C51 56.2(2) ?
C52 C51 C56 C55 -54.4(2) ?
P1 C51 C56 C55 -177.48(15) ?
